data_2204806
loop_
_publ_author_name
'Jensen, Gayleen B.'
'Smith, Graham'
'Sagatys, Dalius S.'
'Healy, Peter C.'
'White, Jonathan M.'

_publ_section_title
;
 Bis(2-pyrimidinyl) disulfide dihydrate: a redetermination
;
_journal_issue 12
_journal_name_full 'Acta Crystallographica Section E'
_journal_page_first o2438
_journal_page_last o2440
_journal_paper_doi 10.1107/S1600536804029782
_journal_volume 60
_journal_year 2004
_chemical_formula_iupac 'C8 H6 N4 S2 , 2H2 O'
_chemical_formula_moiety 'C8 H6 N4 S2 , 2H2 O'
_chemical_formula_sum 'C8 H10 N4 O2 S2'
_chemical_formula_weight 258.32
_chemical_melting_point 408.0(10)
_chemical_name_common 'bis(2-pyrimidinyl)disulfide dihydrate'
_chemical_name_systematic
;
Bis(2-pyrimidinyl) disulfide dihydrate
;
_space_group_IT_number 14
_symmetry_cell_setting monoclinic
_symmetry_space_group_name_Hall '-P 2yn'
_symmetry_space_group_name_H-M 'P 1 21/n 1'
_atom_sites_solution_hydrogens geom
_atom_sites_solution_primary direct
_atom_sites_solution_secondary difmap
_audit_creation_method 'SHELXL97 (Sheldrick, 1997)'
_cell_angle_alpha 90
_cell_angle_beta 90.423(2)
_cell_angle_gamma 90
_cell_formula_units_Z 4
_cell_length_a 11.8240(10)
_cell_length_b 6.9357(6)
_cell_length_c 14.4896(12)
_cell_measurement_reflns_used 3253
_cell_measurement_temperature 295(2)
_cell_measurement_theta_max 27.24
_cell_measurement_theta_min 2.22
_cell_volume 1188.23(17)
_computing_cell_refinement SMART
_computing_data_collection 'SMART (Bruker, 2000)'
_computing_data_reduction 'SAINT (Bruker, 1999)'
_computing_molecular_graphics 'PLATON (Spek, 1999)'
_computing_publication_material 'PLATON '
_computing_structure_refinement SHELXTL
_computing_structure_solution 'SHELXTL (Bruker, 1997)'
_diffrn_ambient_temperature 295(2)
_diffrn_measured_fraction_theta_full 0.989
_diffrn_measured_fraction_theta_max 0.989
_diffrn_measurement_device_type 'Bruker SMART CCD area-detector'
_diffrn_measurement_method '\f and \w'
_diffrn_radiation_monochromator 'graphite '
_diffrn_radiation_source 'sealed tube'
_diffrn_radiation_type ' MoK\a'
_diffrn_radiation_wavelength 0.71069
_diffrn_reflns_av_R_equivalents 0.0189
_diffrn_reflns_av_sigmaI/netI 0.0217
_diffrn_reflns_limit_h_max 15
_diffrn_reflns_limit_h_min -11
_diffrn_reflns_limit_k_max 7
_diffrn_reflns_limit_k_min -9
_diffrn_reflns_limit_l_max 18
_diffrn_reflns_limit_l_min -18
_diffrn_reflns_number 7142
_diffrn_reflns_theta_full 27.5
_diffrn_reflns_theta_max 27.5
_diffrn_reflns_theta_min 2.2
_diffrn_standards_decay_% 0
_diffrn_standards_number 0
_exptl_absorpt_coefficient_mu 0.440
_exptl_absorpt_correction_T_max 0.900
_exptl_absorpt_correction_T_min 0.805
_exptl_absorpt_correction_type multi-scan
_exptl_absorpt_process_details '(SADABS; Bruker, 1999)'
_exptl_crystal_colour colourless
_exptl_crystal_density_diffrn 1.444
_exptl_crystal_density_meas ?
_exptl_crystal_density_method .
_exptl_crystal_description block
_exptl_crystal_F_000 536
_exptl_crystal_size_max 0.50
_exptl_crystal_size_mid 0.40
_exptl_crystal_size_min 0.25
_refine_diff_density_max 0.24
_refine_diff_density_min -0.30
_refine_ls_extinction_coef 0.0103(19)
_refine_ls_extinction_expression Fc^*^=kFc[1+0.001xFc^2^\l^3^/sin(2\q)]^-1/4^
_refine_ls_extinction_method 'SHELXTL (Bruker, 1997)'
_refine_ls_goodness_of_fit_ref 1.03
_refine_ls_hydrogen_treatment mixed
_refine_ls_matrix_type full
_refine_ls_number_parameters 162
_refine_ls_number_reflns 2693
_refine_ls_number_restraints 0
_refine_ls_restrained_S_all 1.03
_refine_ls_R_factor_all 0.044
_refine_ls_R_factor_gt 0.037
_refine_ls_shift/su_max 0.001
_refine_ls_shift/su_mean 0.000
_refine_ls_structure_factor_coef Fsqd
_refine_ls_weighting_details 'calc w = 1/[\s^2^(Fo^2^)+(0.1574P)^2^+ 0.2085P] where P=(Fo^2^+2Fc^2^)/3'
_refine_ls_weighting_scheme calc
_refine_ls_wR_factor_gt 0.098
_refine_ls_wR_factor_ref 0.103
_reflns_number_gt 2273
_reflns_number_total 2693
_reflns_threshold_expression I>2\s(I)
_cod_data_source_file tk6197.cif
_cod_data_source_block I
_cod_depositor_comments
;
The following automatic conversions were performed:

'_chemical_melting_point' value '407--409' was changed to '408.0(10)'
- the average value was taken and precision was estimated.

Automatic conversion script
Id: cif_fix_values 1646 2011-03-28 12:23:43Z adriana 

The following automatic conversions were performed:

'_chemical_melting_point' value '407--409' was changed to '408.0(10)'
- the average value was taken and precision was estimated.

Automatic conversion script
Id: cif_fix_values 1715 2011-07-08 13:25:40Z adriana 
;
_cod_original_cell_volume 1188.27(17)
_cod_original_sg_symbol_H-M 'P 21/n'
_cod_database_code 2204806
_cod_database_fobs_code 2204806

loop_
_symmetry_equiv_pos_as_xyz
'x, y, z'
'-x+1/2, y+1/2, -z+1/2'
'-x, -y, -z'
'x+1/2, -y+1/2, z+1/2'

loop_
_atom_site_aniso_label
_atom_site_aniso_U_11
_atom_site_aniso_U_22
_atom_site_aniso_U_33
_atom_site_aniso_U_12
_atom_site_aniso_U_13
_atom_site_aniso_U_23
S1 0.0557(3) 0.0594(3) 0.0682(3) 0.0125(2) -0.0202(2) -0.0202(2)
S11 0.0507(3) 0.0795(3) 0.0458(2) 0.0181(2) 0.0019(2) 0.0002(2)
N1 0.0401(7) 0.0633(9) 0.0593(8) 0.0008(6) -0.0093(6) -0.0011(7)
N3 0.0465(7) 0.0514(8) 0.0475(7) -0.0017(6) -0.0022(5) -0.0039(6)
N11 0.0366(6) 0.0477(7) 0.0627(8) 0.0031(5) 0.0011(6) -0.0021(6)
N31 0.0409(7) 0.0620(9) 0.0542(8) 0.0007(6) 0.0017(6) 0.0023(6)
C2 0.0410(7) 0.0489(8) 0.0375(7) 0.0032(6) -0.0051(5) 0.0019(6)
C4 0.0670(11) 0.0541(10) 0.0594(10) 0.0025(8) -0.0027(9) -0.0086(8)
C5 0.0682(12) 0.0686(13) 0.0709(13) 0.0239(10) -0.0015(10) -0.0115(9)
C6 0.0435(9) 0.0853(14) 0.0692(11) 0.0143(9) -0.0047(8) -0.0014(10)
C21 0.0375(7) 0.0404(8) 0.0483(8) 0.0072(6) -0.0004(6) -0.0049(6)
C41 0.0629(11) 0.0655(12) 0.0524(9) 0.0028(9) 0.0045(8) 0.0076(8)
C51 0.0662(11) 0.0595(11) 0.0533(9) 0.0115(9) -0.0129(8) -0.0022(8)
C61 0.0449(9) 0.0497(9) 0.0741(12) 0.0060(7) -0.0158(8) -0.0103(8)
O1W 0.0760(12) 0.1295(18) 0.1311(18) 0.0449(12) 0.0462(12) 0.0562(15)
O2W 0.0548(8) 0.0633(9) 0.0945(11) -0.0031(7) 0.0040(7) -0.0002(7)

loop_
_atom_site_label
_atom_site_fract_x
_atom_site_fract_y
_atom_site_fract_z
_atom_site_U_iso_or_equiv
_atom_site_thermal_displace_type
_atom_site_occupancy
_atom_site_type_symbol
S1 0.81272(4) 0.24618(7) 0.67802(3) 0.0612(2) Uani 1.000 S
S11 0.64568(4) 0.19049(8) 0.67050(3) 0.0587(2) Uani 1.000 S
N1 0.99098(11) 0.0485(2) 0.64350(10) 0.0543(5) Uani 1.000 N
N3 0.82001(11) -0.1066(2) 0.59711(9) 0.0485(4) Uani 1.000 N
N11 0.49724(11) 0.2193(2) 0.54032(10) 0.0490(4) Uani 1.000 N
N31 0.68397(11) 0.3017(2) 0.49421(10) 0.0524(5) Uani 1.000 N
C2 0.87891(12) 0.0354(2) 0.63365(9) 0.0425(4) Uani 1.000 C
C4 0.88207(17) -0.2573(3) 0.56898(13) 0.0602(6) Uani 1.000 C
C5 0.99750(18) -0.2624(3) 0.57714(14) 0.0692(7) Uani 1.000 C
C6 1.04927(15) -0.1040(3) 0.61428(14) 0.0660(7) Uani 1.000 C
C21 0.60788(12) 0.2452(2) 0.55445(11) 0.0421(4) Uani 1.000 C
C41 0.64392(16) 0.3365(3) 0.40953(12) 0.0602(6) Uani 1.000 C
C51 0.53207(16) 0.3154(3) 0.38644(13) 0.0597(6) Uani 1.000 C
C61 0.46055(15) 0.2549(2) 0.45438(14) 0.0563(6) Uani 1.000 C
O1W 0.33143(17) 0.1492(4) 0.68490(19) 0.1120(9) Uani 1.000 O
O2W 0.14638(14) 0.3737(2) 0.67776(11) 0.0708(5) Uani 1.000 O
H4 0.8452 -0.3626 0.5429 0.0720 Uiso 1.000 H
H5 1.0389 -0.3692 0.5582 0.0830 Uiso 1.000 H
H6 1.1277 -0.1025 0.6193 0.0790 Uiso 1.000 H
H41 0.6941 0.3766 0.3643 0.0720 Uiso 1.000 H
H51 0.5058 0.3412 0.3271 0.0720 Uiso 1.000 H
H61 0.3843 0.2379 0.4404 0.0680 Uiso 1.000 H
H1A 0.379(3) 0.157(5) 0.649(2) 0.122(12) Uiso 1.000 H
H1B 0.340(2) 0.070(5) 0.720(2) 0.095(11) Uiso 1.000 H
H2A 0.201(3) 0.298(5) 0.679(2) 0.121(12) Uiso 1.000 H
H2B 0.096(2) 0.297(4) 0.6733(18) 0.084(8) Uiso 1.000 H

loop_
_atom_type_symbol
_atom_type_description
_atom_type_scat_dispersion_real
_atom_type_scat_dispersion_imag
_atom_type_scat_source
C C 0.0033 0.0016 'International Tables Vol C Tables 4.2.6.8 and 6.1.1.4'
H H 0.0000 0.0000 'International Tables Vol C Tables 4.2.6.8 and 6.1.1.4'
N N 0.0061 0.0033 'International Tables Vol C Tables 4.2.6.8 and 6.1.1.4'
O O 0.0106 0.0060 'International Tables Vol C Tables 4.2.6.8 and 6.1.1.4'
S S 0.1246 0.1234 'International Tables Vol C Tables 4.2.6.8 and 6.1.1.4'

loop_
_geom_angle_atom_site_label_1
_geom_angle_atom_site_label_2
_geom_angle_atom_site_label_3
_geom_angle
_geom_angle_publ_flag
S11 S1 C2 104.86(5) no
S1 S11 C21 104.46(5) no
H1A O1W H1B 114(3) no
H2A O2W H2B 99(3) no
C2 N1 C6 115.29(14) no
C2 N3 C4 114.60(14) no
C21 N11 C61 115.37(14) no
C21 N31 C41 115.06(14) no
S1 C2 N3 121.82(11) no
S1 C2 N1 110.13(11) no
N1 C2 N3 128.05(14) no
N3 C4 C5 122.73(18) no
C4 C5 C6 117.17(19) no
N1 C6 C5 122.13(17) no
N11 C21 N31 127.71(15) no
S11 C21 N11 110.83(11) no
S11 C21 N31 121.46(11) no
N31 C41 C51 122.75(17) no
C41 C51 C61 117.24(17) no
N11 C61 C51 121.87(16) no
C5 C4 H4 118.62 no
N3 C4 H4 118.65 no
C4 C5 H5 121.42 no
C6 C5 H5 121.41 no
N1 C6 H6 118.95 no
C5 C6 H6 118.92 no
C51 C41 H41 118.67 no
N31 C41 H41 118.58 no
C41 C51 H51 121.39 no
C61 C51 H51 121.36 no
C51 C61 H61 119.04 no
N11 C61 H61 119.09 no

loop_
_geom_bond_atom_site_label_1
_geom_bond_atom_site_label_2
_geom_bond_distance
_geom_bond_publ_flag
S1 S11 2.0147(7) no
S1 C2 1.7806(15) no
S11 C21 1.7777(16) no
O1W H1A 0.77(3) no
O1W H1B 0.76(3) no
O2W H2A 0.83(4) no
O2W H2B 0.80(3) no
N1 C6 1.333(2) no
N1 C2 1.3349(19) no
N3 C2 1.3153(19) no
N3 C4 1.342(2) no
N11 C61 1.339(2) no
N11 C21 1.3348(19) no
N31 C41 1.334(2) no
N31 C21 1.318(2) no
C4 C5 1.370(3) no
C5 C6 1.366(3) no
C41 C51 1.370(3) no
C51 C61 1.368(3) no
C4 H4 0.9294 no
C5 H5 0.9304 no
C6 H6 0.9298 no
C41 H41 0.9299 no
C51 H51 0.9294 no
C61 H61 0.9301 no

loop_
_geom_hbond_atom_site_label_D
_geom_hbond_atom_site_label_H
_geom_hbond_atom_site_label_A
_geom_hbond_site_symmetry_A
_geom_hbond_distance_DH
_geom_hbond_distance_HA
_geom_hbond_distance_DA
_geom_hbond_angle_DHA
_geom_hbond_publ_flag
O1W H1A N11 . 0.77(3) 2.16(3) 2.921(3) 171(3) yes
O1W H1B O2W 2_546 0.76(3) 2.02(3) 2.770(3) 174(3) yes
O2W H2A O1W . 0.83(4) 1.86(4) 2.687(3) 175(3) yes
O2W H2B N1 1_455 0.80(3) 2.17(3) 2.949(2) 166(3) yes

loop_
_geom_torsion_atom_site_label_1
_geom_torsion_atom_site_label_2
_geom_torsion_atom_site_label_3
_geom_torsion_atom_site_label_4
_geom_torsion
_geom_torsion_publ_flag
C2 S1 S11 C21 -82.50(7) no
S11 S1 C2 N1 -174.06(9) no
S11 S1 C2 N3 6.17(13) no
S1 S11 C21 N11 -178.32(10) no
S1 S11 C21 N31 2.12(13) no
C6 N1 C2 S1 178.61(13) no
C2 N1 C6 C5 -0.2(3) no
C6 N1 C2 N3 -1.6(2) no
C4 N3 C2 N1 1.9(2) no
C4 N3 C2 S1 -178.38(12) no
C2 N3 C4 C5 -0.4(3) no
C61 N11 C21 N31 0.2(2) no
C61 N11 C21 S11 -179.30(11) no
C21 N11 C61 C51 -0.6(2) no
C41 N31 C21 N11 0.1(2) no
C41 N31 C21 S11 179.54(13) no
C21 N31 C41 C51 0.0(3) no
N3 C4 C5 C6 -1.1(3) no
C4 C5 C6 N1 1.4(3) no
N31 C41 C51 C61 -0.4(3) no
C41 C51 C61 N11 0.7(3) no

loop_
_cod_related_entry_id
_cod_related_entry_database
_cod_related_entry_code
1 ChemSpider 21130136
